data_1504231
loop_
_publ_author_name
'Webster, Robert'
'Lautens, Mark'

_publ_section_title
;
 Conformational effects in diastereoselective aryne Diels-Alder reactions:
 synthesis of benzo-fused [2.2.1] heterobicycles.
;
_journal_issue 20
_journal_name_full 'Organic letters'
_journal_page_first 4688
_journal_page_last 4691
_journal_paper_doi 10.1021/ol9019869
_journal_volume 11
_journal_year 2009
_chemical_absolute_configuration rmad
_chemical_formula_moiety 'C23 H29 N2 O3 S, C3 H8 O, Cl'
_chemical_formula_sum 'C26 H37 Cl N2 O4 S'
_chemical_formula_weight 509.09
_chemical_name_systematic
; 
 ? 
;
_space_group_IT_number 19
_symmetry_cell_setting orthorhombic
_symmetry_space_group_name_Hall 'P 2ac 2ab'
_symmetry_space_group_name_H-M 'P 21 21 21'
_atom_sites_solution_hydrogens geom
_atom_sites_solution_primary direct
_atom_sites_solution_secondary difmap
_audit_creation_method SHELXL-97
_cell_angle_alpha 90.00
_cell_angle_beta 90.00
_cell_angle_gamma 90.00
_cell_formula_units_Z 4
_cell_length_a 7.1440(3)
_cell_length_b 11.9020(2)
_cell_length_c 30.0352(12)
_cell_measurement_reflns_used 11375
_cell_measurement_temperature 150(1)
_cell_measurement_theta_max 25.0
_cell_measurement_theta_min 2.7
_cell_volume 2553.83(15)
_computing_cell_refinement 'Denzo-SMN (Otwinowski & Minor, 1997)'
_computing_data_collection 'Collect (Nonius B.V., 1997-2002)'
_computing_data_reduction Denzo-SMN
_computing_molecular_graphics 'PLATON (Spek, 2003)'
_computing_publication_material 'SHELXTL V6.1'
_computing_structure_refinement 'SHELXTL V6.1 (Sheldrick, 2008)'
_computing_structure_solution 'SIR-92 (Altomare et al., 1994)'
_diffrn_ambient_temperature 150(1)
_diffrn_detector_area_resol_mean 9
_diffrn_measured_fraction_theta_full 0.991
_diffrn_measured_fraction_theta_max 0.969
_diffrn_measurement_device_type 'Nonius KappaCCD'
_diffrn_measurement_method '\f scans and \w scans with \k offsets'
_diffrn_radiation_monochromator graphite
_diffrn_radiation_source 'fine-focus sealed tube'
_diffrn_radiation_type MoK\a
_diffrn_radiation_wavelength 0.71073
_diffrn_reflns_av_R_equivalents 0.0520
_diffrn_reflns_av_sigmaI/netI 0.0683
_diffrn_reflns_limit_h_max 8
_diffrn_reflns_limit_h_min -8
_diffrn_reflns_limit_k_max 12
_diffrn_reflns_limit_k_min -12
_diffrn_reflns_limit_l_max 35
_diffrn_reflns_limit_l_min -35
_diffrn_reflns_number 11375
_diffrn_reflns_theta_full 25.01
_diffrn_reflns_theta_max 25.01
_diffrn_reflns_theta_min 2.66
_diffrn_standards_number 0
_exptl_absorpt_coefficient_mu 0.266
_exptl_absorpt_correction_T_max 0.976
_exptl_absorpt_correction_T_min 0.880
_exptl_absorpt_correction_type multi-scan
_exptl_absorpt_process_details
;
multi-scan from symmetry-related measurements 
 Sortav (Blessing 1995)
;
_exptl_crystal_colour colourless
_exptl_crystal_density_diffrn 1.324
_exptl_crystal_density_method 'not measured'
_exptl_crystal_description prism
_exptl_crystal_F_000 1088
_exptl_crystal_size_max 0.26
_exptl_crystal_size_mid 0.16
_exptl_crystal_size_min 0.08
_refine_diff_density_max 0.287
_refine_diff_density_min -0.290
_refine_diff_density_rms 0.056
_refine_ls_abs_structure_details 'Flack H D (1983), Acta Cryst. A39, 876-881'
_refine_ls_abs_structure_Flack -0.12(7)
_refine_ls_extinction_method none
_refine_ls_goodness_of_fit_ref 1.040
_refine_ls_hydrogen_treatment mixed
_refine_ls_matrix_type full
_refine_ls_number_parameters 317
_refine_ls_number_reflns 4299
_refine_ls_number_restraints 0
_refine_ls_restrained_S_all 1.040
_refine_ls_R_factor_all 0.0703
_refine_ls_R_factor_gt 0.0452
_refine_ls_shift/su_max 0.000
_refine_ls_shift/su_mean 0.000
_refine_ls_structure_factor_coef Fsqd
_refine_ls_weighting_details 'calc w=1/[\s^2^(Fo^2^)+(0.0566P)^2^+0.0082P] where P=(Fo^2^+2Fc^2^)/3'
_refine_ls_weighting_scheme calc
_refine_ls_wR_factor_gt 0.0976
_refine_ls_wR_factor_ref 0.1098
_reflns_number_gt 3348
_reflns_number_total 4299
_reflns_threshold_expression I>2\s(I)
_cod_data_source_file ol9019869_si_010.cif
_cod_data_source_block k0957
_cod_depositor_comments
;
The following automatic conversions were performed:

'_symmetry_cell_setting' value 'Orthorhombic' changed to
'orthorhombic' according to
/home/saulius/struct/CIF-dictionaries/cif_core.dic dictionary named
'cif_core.dic' version 2.4.2 from 2011-04-26.

Automatic conversion script
Id: cif_fix_values 1715 2011-07-08 13:25:40Z adriana 
;
_cod_database_code 1504231

loop_
_symmetry_equiv_pos_as_xyz
'x, y, z'
'-x+1/2, -y, z+1/2'
'x+1/2, -y+1/2, -z'
'-x, y+1/2, -z+1/2'

loop_
_atom_site_label
_atom_site_type_symbol
_atom_site_fract_x
_atom_site_fract_y
_atom_site_fract_z
_atom_site_U_iso_or_equiv
_atom_site_adp_type
_atom_site_occupancy
_atom_site_symmetry_multiplicity
_atom_site_calc_flag
_atom_site_refinement_flags
S1 S 0.72925(13) -0.17576(6) 0.45598(3) 0.0253(2) Uani 1 1 d .
O1 O 0.8150(3) 0.13707(17) 0.47784(7) 0.0279(6) Uani 1 1 d .
O2 O 0.7489(3) -0.20354(17) 0.50223(7) 0.0307(6) Uani 1 1 d .
O3 O 0.5562(3) -0.20440(17) 0.43494(7) 0.0285(6) Uani 1 1 d .
N1 N 0.4969(4) 0.1532(2) 0.52297(9) 0.0241(7) Uani 1 1 d .
H1NA H 0.5838 0.2010 0.5353 0.029 Uiso 1 1 calc R
H1NB H 0.4458 0.1850 0.4978 0.029 Uiso 1 1 calc R
N2 N 0.7745(4) -0.03575(19) 0.45000(8) 0.0204(6) Uani 1 1 d .
C1 C 0.9212(5) -0.2215(3) 0.42289(11) 0.0266(8) Uani 1 1 d .
H1A H 1.0280 -0.2434 0.4420 0.032 Uiso 1 1 calc R
H1B H 0.8848 -0.2869 0.4045 0.032 Uiso 1 1 calc R
C2 C 0.9745(5) -0.1221(3) 0.39328(11) 0.0242(8) Uani 1 1 d .
C3 C 1.1811(5) -0.1157(3) 0.37962(11) 0.0313(9) Uani 1 1 d .
H3A H 1.2231 -0.1867 0.3656 0.038 Uiso 1 1 calc R
H3B H 1.2622 -0.0988 0.4055 0.038 Uiso 1 1 calc R
C4 C 1.1809(5) -0.0176(3) 0.34568(12) 0.0326(9) Uani 1 1 d .
H4A H 1.2548 0.0469 0.3569 0.039 Uiso 1 1 calc R
H4B H 1.2328 -0.0418 0.3167 0.039 Uiso 1 1 calc R
C5 C 0.9721(5) 0.0132(3) 0.34151(11) 0.0271(8) Uani 1 1 d .
H5A H 0.9391 0.0527 0.3132 0.033 Uiso 1 1 calc R
C6 C 0.9168(5) 0.0772(3) 0.38377(10) 0.0266(8) Uani 1 1 d .
H6A H 0.7861 0.1046 0.3821 0.032 Uiso 1 1 calc R
H6B H 1.0014 0.1416 0.3892 0.032 Uiso 1 1 calc R
C7 C 0.9390(5) -0.0143(2) 0.42023(11) 0.0237(8) Uani 1 1 d .
H7A H 1.0516 0.0029 0.4388 0.028 Uiso 1 1 calc R
C8 C 0.8715(5) -0.1008(3) 0.34792(11) 0.0241(8) Uani 1 1 d .
C9 C 0.9192(5) -0.1904(3) 0.31278(11) 0.0346(9) Uani 1 1 d .
H9A H 0.8635 -0.1692 0.2842 0.052 Uiso 1 1 calc R
H9B H 0.8690 -0.2632 0.3222 0.052 Uiso 1 1 calc R
H9C H 1.0554 -0.1958 0.3096 0.052 Uiso 1 1 calc R
C10 C 0.6592(5) -0.0880(3) 0.34786(12) 0.0307(9) Uani 1 1 d .
H10A H 0.6192 -0.0533 0.3198 0.046 Uiso 1 1 calc R
H10B H 0.6210 -0.0403 0.3729 0.046 Uiso 1 1 calc R
H10C H 0.6008 -0.1621 0.3508 0.046 Uiso 1 1 calc R
C11 C 0.7308(5) 0.0486(3) 0.48021(10) 0.0209(7) Uani 1 1 d .
C12 C 0.5754(5) 0.0365(2) 0.51443(11) 0.0225(8) Uani 1 1 d .
C13 C 0.6250(5) 0.0079(2) 0.56350(10) 0.0215(8) Uani 1 1 d .
C14 C 0.7691(5) -0.0482(2) 0.58405(11) 0.0248(8) Uani 1 1 d .
H14A H 0.8666 -0.0814 0.5670 0.030 Uiso 1 1 calc R
C15 C 0.7698(5) -0.0555(2) 0.63076(11) 0.0287(8) Uani 1 1 d .
C16 C 0.6231(5) -0.0101(3) 0.65586(11) 0.0302(9) Uani 1 1 d .
C17 C 0.4784(5) 0.0462(3) 0.63430(12) 0.0312(9) Uani 1 1 d .
H17A H 0.3779 0.0771 0.6510 0.037 Uiso 1 1 calc R
C18 C 0.4814(5) 0.0569(3) 0.58891(11) 0.0255(8) Uani 1 1 d .
C19 C 0.3501(5) 0.1162(3) 0.55605(11) 0.0275(8) Uani 1 1 d .
H19A H 0.2659 0.1756 0.5684 0.033 Uiso 1 1 calc R
C20 C 0.3902(5) -0.0229(3) 0.50361(11) 0.0263(8) Uani 1 1 d .
H20 H 0.3727 -0.0827 0.4831 0.032 Uiso 1 1 calc R
C21 C 0.2599(5) 0.0249(3) 0.52830(10) 0.0267(8) Uani 1 1 d .
H21 H 0.1310 0.0054 0.5286 0.032 Uiso 1 1 calc R
C22 C 0.9367(5) -0.1077(3) 0.65325(12) 0.0349(9) Uani 1 1 d .
H22A H 0.8942 -0.1640 0.6748 0.052 Uiso 1 1 calc R
H22B H 1.0083 -0.0493 0.6687 0.052 Uiso 1 1 calc R
H22C H 1.0164 -0.1438 0.6309 0.052 Uiso 1 1 calc R
C23 C 0.6177(6) -0.0212(3) 0.70599(11) 0.0434(11) Uani 1 1 d .
H23A H 0.7389 0.0012 0.7184 0.065 Uiso 1 1 calc R
H23B H 0.5914 -0.0994 0.7140 0.065 Uiso 1 1 calc R
H23C H 0.5192 0.0274 0.7180 0.065 Uiso 1 1 calc R
Cl1 Cl 0.84303(13) 0.28861(7) 0.57085(3) 0.0344(2) Uani 1 1 d .
O4 O 1.0598(4) 0.1749(2) 0.65136(10) 0.0529(8) Uani 1 1 d .
C24 C 1.0358(6) 0.2570(3) 0.68455(14) 0.0472(11) Uani 1 1 d .
H24A H 1.0639 0.3323 0.6714 0.057 Uiso 1 1 calc R
C25 C 0.8390(8) 0.2584(4) 0.70222(16) 0.0712(15) Uani 1 1 d .
H25A H 0.7510 0.2670 0.6774 0.107 Uiso 1 1 calc R
H25B H 0.8242 0.3213 0.7229 0.107 Uiso 1 1 calc R
H25C H 0.8135 0.1876 0.7178 0.107 Uiso 1 1 calc R
C26 C 1.1798(8) 0.2320(5) 0.71975(17) 0.0914(19) Uani 1 1 d .
H26A H 1.3055 0.2420 0.7073 0.137 Uiso 1 1 calc R
H26B H 1.1651 0.1543 0.7300 0.137 Uiso 1 1 calc R
H26C H 1.1627 0.2834 0.7449 0.137 Uiso 1 1 calc R
H4O H 0.995(6) 0.192(4) 0.6280(15) 0.067(15) Uiso 1 1 d .

loop_
_atom_site_aniso_label
_atom_site_aniso_U_11
_atom_site_aniso_U_22
_atom_site_aniso_U_33
_atom_site_aniso_U_23
_atom_site_aniso_U_13
_atom_site_aniso_U_12
S1 0.0307(5) 0.0192(4) 0.0260(5) 0.0004(3) 0.0015(4) 0.0017(4)
O1 0.0322(14) 0.0228(13) 0.0288(14) -0.0021(10) 0.0041(12) -0.0057(11)
O2 0.0456(15) 0.0264(11) 0.0200(12) 0.0057(10) 0.0014(12) 0.0043(12)
O3 0.0296(14) 0.0247(12) 0.0312(14) -0.0031(11) -0.0013(11) -0.0040(10)
N1 0.0239(15) 0.0215(14) 0.0271(17) -0.0012(12) 0.0016(13) 0.0047(12)
N2 0.0221(15) 0.0171(13) 0.0218(15) -0.0009(11) 0.0029(13) -0.0012(11)
C1 0.031(2) 0.0258(18) 0.023(2) -0.0003(15) -0.0017(16) 0.0096(16)
C2 0.027(2) 0.0247(18) 0.0216(19) -0.0056(15) 0.0001(16) 0.0055(15)
C3 0.022(2) 0.043(2) 0.029(2) -0.0028(16) 0.0064(17) 0.0071(16)
C4 0.029(2) 0.038(2) 0.030(2) -0.0033(17) 0.0088(18) -0.0048(17)
C5 0.030(2) 0.0293(18) 0.0223(19) 0.0007(15) -0.0009(16) -0.0001(16)
C6 0.027(2) 0.0255(18) 0.027(2) 0.0008(14) 0.0027(17) -0.0042(15)
C7 0.0190(18) 0.0288(18) 0.0231(19) 0.0025(15) -0.0027(16) -0.0023(15)
C8 0.025(2) 0.0275(18) 0.0201(19) -0.0004(15) -0.0036(16) -0.0008(15)
C9 0.043(2) 0.0301(19) 0.030(2) -0.0036(16) -0.0043(19) -0.0007(17)
C10 0.028(2) 0.0302(19) 0.034(2) 0.0039(16) -0.0068(18) -0.0013(17)
C11 0.0202(17) 0.0216(18) 0.0207(18) 0.0002(14) -0.0037(16) 0.0006(15)
C12 0.0243(19) 0.0201(17) 0.0232(19) -0.0005(14) 0.0027(16) 0.0001(14)
C13 0.028(2) 0.0178(16) 0.0183(18) 0.0005(13) 0.0010(16) 0.0003(15)
C14 0.0245(19) 0.0211(16) 0.029(2) -0.0028(14) 0.0004(17) -0.0039(16)
C15 0.039(2) 0.0194(16) 0.027(2) 0.0007(14) -0.0056(19) -0.0042(17)
C16 0.043(2) 0.0239(18) 0.024(2) 0.0009(15) -0.0028(18) -0.0021(18)
C17 0.036(2) 0.0320(19) 0.026(2) -0.0030(16) 0.0095(18) -0.0002(17)
C18 0.031(2) 0.0228(17) 0.023(2) 0.0011(14) 0.0028(17) 0.0007(16)
C19 0.029(2) 0.0247(17) 0.029(2) 0.0040(15) 0.0093(17) 0.0053(16)
C20 0.028(2) 0.0278(18) 0.0226(19) 0.0026(15) -0.0020(16) -0.0027(15)
C21 0.0239(19) 0.0271(18) 0.029(2) 0.0044(14) -0.0003(17) -0.0009(16)
C22 0.038(2) 0.0293(19) 0.038(2) 0.0002(17) -0.0119(19) 0.0008(17)
C23 0.067(3) 0.039(2) 0.025(2) -0.0011(17) 0.004(2) -0.002(2)
Cl1 0.0395(6) 0.0360(5) 0.0278(5) -0.0007(4) 0.0015(4) -0.0018(4)
O4 0.063(2) 0.0538(17) 0.0421(19) -0.0139(15) -0.0154(17) 0.0222(16)
C24 0.054(3) 0.039(2) 0.049(3) -0.004(2) 0.003(2) -0.002(2)
C25 0.091(4) 0.057(3) 0.066(3) 0.006(2) 0.036(3) -0.002(3)
C26 0.112(5) 0.093(4) 0.069(4) -0.035(3) -0.048(4) 0.013(4)

loop_
_atom_type_symbol
_atom_type_description
_atom_type_scat_dispersion_real
_atom_type_scat_dispersion_imag
_atom_type_scat_source
C C 0.0033 0.0016 'International Tables Vol C Tables 4.2.6.8 and 6.1.1.4'
H H 0.0000 0.0000 'International Tables Vol C Tables 4.2.6.8 and 6.1.1.4'
N N 0.0061 0.0033 'International Tables Vol C Tables 4.2.6.8 and 6.1.1.4'
O O 0.0106 0.0060 'International Tables Vol C Tables 4.2.6.8 and 6.1.1.4'
Cl Cl 0.1484 0.1585 'International Tables Vol C Tables 4.2.6.8 and 6.1.1.4'
S S 0.1246 0.1234 'International Tables Vol C Tables 4.2.6.8 and 6.1.1.4'

loop_
_geom_angle_atom_site_label_1
_geom_angle_atom_site_label_2
_geom_angle_atom_site_label_3
_geom_angle
O3 S1 O2 117.23(14)
O3 S1 N2 110.50(13)
O2 S1 N2 107.96(13)
O3 S1 C1 110.28(15)
O2 S1 C1 113.26(15)
N2 S1 C1 95.39(14)
C19 N1 C12 95.8(2)
C11 N2 C7 116.3(2)
C11 N2 S1 126.5(2)
C7 N2 S1 112.18(18)
C2 C1 S1 106.3(2)
C1 C2 C3 115.7(3)
C1 C2 C7 107.4(3)
C3 C2 C7 105.0(3)
C1 C2 C8 120.9(3)
C3 C2 C8 102.2(3)
C7 C2 C8 104.2(2)
C2 C3 C4 102.3(3)
C5 C4 C3 103.5(3)
C6 C5 C4 107.5(3)
C6 C5 C8 102.3(3)
C4 C5 C8 103.4(3)
C5 C6 C7 102.1(2)
N2 C7 C2 107.5(2)
N2 C7 C6 117.4(3)
C2 C7 C6 103.3(2)
C10 C8 C9 106.8(3)
C10 C8 C5 112.0(3)
C9 C8 C5 114.8(3)
C10 C8 C2 119.0(3)
C9 C8 C2 112.3(3)
C5 C8 C2 91.8(2)
O1 C11 N2 118.5(3)
O1 C11 C12 118.9(3)
N2 C11 C12 122.5(3)
C11 C12 N1 107.3(2)
C11 C12 C20 122.0(3)
N1 C12 C20 98.0(2)
C11 C12 C13 119.7(3)
N1 C12 C13 97.1(2)
C20 C12 C13 107.2(3)
C14 C13 C18 120.3(3)
C14 C13 C12 134.7(3)
C18 C13 C12 104.9(3)
C13 C14 C15 118.8(3)
C16 C15 C14 120.8(3)
C16 C15 C22 120.7(3)
C14 C15 C22 118.4(3)
C17 C16 C15 119.4(3)
C17 C16 C23 119.1(3)
C15 C16 C23 121.5(3)
C18 C17 C16 119.7(3)
C17 C18 C13 120.9(3)
C17 C18 C19 132.4(3)
C13 C18 C19 106.7(3)
N1 C19 C21 98.2(3)
N1 C19 C18 97.6(3)
C21 C19 C18 106.6(3)
C21 C20 C12 106.9(3)
C20 C21 C19 108.6(3)
O4 C24 C25 111.8(4)
O4 C24 C26 106.1(3)
C25 C24 C26 113.2(4)

loop_
_geom_bond_atom_site_label_1
_geom_bond_atom_site_label_2
_geom_bond_distance
S1 O3 1.430(2)
S1 O2 1.435(2)
S1 N2 1.707(2)
S1 C1 1.779(3)
O1 C11 1.214(4)
N1 C19 1.511(4)
N1 C12 1.520(4)
N2 C11 1.389(4)
N2 C7 1.499(4)
C1 C2 1.528(4)
C2 C3 1.534(5)
C2 C7 1.538(4)
C2 C8 1.569(4)
C3 C4 1.550(5)
C4 C5 1.541(5)
C5 C6 1.532(5)
C5 C8 1.547(5)
C6 C7 1.552(4)
C8 C10 1.524(5)
C8 C9 1.539(4)
C11 C12 1.520(4)
C12 C20 1.536(4)
C12 C13 1.554(4)
C13 C14 1.374(4)
C13 C18 1.406(4)
C14 C15 1.405(4)
C15 C16 1.399(5)
C15 C22 1.505(5)
C16 C17 1.392(5)
C16 C23 1.512(5)
C17 C18 1.369(5)
C18 C19 1.533(5)
C19 C21 1.513(5)
C20 C21 1.319(4)
O4 C24 1.406(5)
C24 C25 1.503(6)
C24 C26 1.505(6)

loop_
_geom_hbond_atom_site_label_D
_geom_hbond_atom_site_label_H
_geom_hbond_atom_site_label_A
_geom_hbond_distance_DH
_geom_hbond_distance_HA
_geom_hbond_distance_DA
_geom_hbond_angle_DHA
_geom_hbond_site_symmetry_A
N1 H1NA Cl1 0.92 2.38 3.283(3) 167.8 .
N1 H1NB Cl1 0.92 2.21 3.103(3) 162.8 3_456
O4 H4O Cl1 0.86(4) 2.34(5) 3.174(3) 164(4) .
